data_4321696
loop_
_publ_author_name
'Jean-Pierre Costes'
'Fran\,coise Dahan'
'Arnaud Dupuis'

_publ_contact_author
;
       Dr Jean-Pierre Costes
       Laboratoire de Chimie de Coordination du CNRS
       205 Route de Narbonne
       31077 Toulouse Cedex 4
       France
;
_publ_contact_author_email costes@lcctoul.lcc-toulouse.fr
_publ_contact_author_fax '(33) 0561553003'
_publ_contact_author_phone '(33) 0561333152'
_publ_section_title
;
 Is Ferromagnetism an Intrinsic Property of the CuII/GdIII Couple? 2.
 Structures and Magnetic Properties of Novel Trinuclear Complexes with
 \m-Phenolato-\m-oximato (Cu-Ln-Cu) Cores (Ln = La, Ce, Gd)
;
_journal_name_full 'Inorganic Chemistry'
_journal_page_first 5994
_journal_page_last 6000
_journal_paper_doi 10.1021/ic000666u
_journal_volume 39
_journal_year 2000
_chemical_formula_sum 'C32 H52 Cu2 Gd N9 O20'
_chemical_formula_weight 1167.16
_chemical_name_systematic
; 
 ? 
;
_space_group_IT_number 2
_symmetry_cell_setting triclinic
_symmetry_space_group_name_Hall '-P 1'
_symmetry_space_group_name_H-M 'P -1'
_atom_sites_solution_hydrogens geom
_atom_sites_solution_primary direct
_atom_sites_solution_secondary difmap
_audit_creation_method SHELXL-97
_cell_angle_alpha 96.273(9)
_cell_angle_beta 97.648(11)
_cell_angle_gamma 72.946(9)
_cell_formula_units_Z 2
_cell_length_a 14.0054(19)
_cell_length_b 14.7581(13)
_cell_length_c 11.3549(13)
_cell_measurement_reflns_used 25
_cell_measurement_temperature 293(2)
_cell_measurement_theta_max 15.0
_cell_measurement_theta_min 13.0
_cell_volume 2217.7(5)
_computing_cell_refinement CAD4-EXPRESS
_computing_data_collection CAD4-EXPRESS
_computing_data_reduction 'MolEN (Fair, 1990)'
_computing_molecular_graphics 'ZORTEP (Zsolnai, 1996)'
_computing_publication_material SHELXL-97
_computing_structure_refinement 'SHELXL-97 (Sheldrick, 1997)'
_computing_structure_solution 'SHELXS-97 (Sheldrick, 1990)'
_diffrn_ambient_temperature 293(2)
_diffrn_measured_fraction_theta_full 1.000
_diffrn_measured_fraction_theta_max 1.000
_diffrn_measurement_device_type 'Enraf-Nonius CAD4'
_diffrn_measurement_method \w-2\q
_diffrn_radiation_monochromator graphite
_diffrn_radiation_source 'fine-focus sealed tube'
_diffrn_radiation_type MoK\a
_diffrn_radiation_wavelength 0.71073
_diffrn_reflns_av_R_equivalents 0.0000
_diffrn_reflns_av_sigmaI/netI 0.0222
_diffrn_reflns_limit_h_max 17
_diffrn_reflns_limit_h_min -17
_diffrn_reflns_limit_k_max 18
_diffrn_reflns_limit_k_min -18
_diffrn_reflns_limit_l_max 14
_diffrn_reflns_limit_l_min 0
_diffrn_reflns_number 9643
_diffrn_reflns_theta_full 26.97
_diffrn_reflns_theta_max 26.97
_diffrn_reflns_theta_min 1.53
_diffrn_standards_decay_% -1.1
_diffrn_standards_interval_time 120
_diffrn_standards_number 3
_exptl_absorpt_coefficient_mu 2.515
_exptl_absorpt_correction_T_max 0.9992
_exptl_absorpt_correction_T_min 0.5992
_exptl_absorpt_correction_type Psi-scans
_exptl_crystal_colour Dark-red
_exptl_crystal_density_diffrn 1.748
_exptl_crystal_density_method 'not measured'
_exptl_crystal_description Plate
_exptl_crystal_F_000 1178
_exptl_crystal_size_max 0.50
_exptl_crystal_size_mid 0.40
_exptl_crystal_size_min 0.05
_refine_diff_density_max 0.727
_refine_diff_density_min -0.768
_refine_diff_density_rms 0.077
_refine_ls_extinction_method none
_refine_ls_goodness_of_fit_ref 1.003
_refine_ls_hydrogen_treatment mixed
_refine_ls_matrix_type full
_refine_ls_number_parameters 617
_refine_ls_number_reflns 9643
_refine_ls_number_restraints 0
_refine_ls_restrained_S_all 1.003
_refine_ls_R_factor_all 0.0295
_refine_ls_R_factor_gt 0.0243
_refine_ls_shift/su_max 0.013
_refine_ls_shift/su_mean 0.002
_refine_ls_structure_factor_coef Fsqd
_refine_ls_weighting_details 'w=1/[\s^2^(Fo^2^)+(0.0488P)^2^+0.0000P] where P=(Fo^2^+2Fc^2^)/3'
_refine_ls_weighting_scheme calc
_refine_ls_wR_factor_gt 0.0643
_refine_ls_wR_factor_ref 0.0672
_reflns_number_gt 8456
_reflns_number_total 9643
_reflns_threshold_expression >2sigma(I)
_cod_data_source_file ic000666u_1.cif
_cod_data_source_block (1Gd)
_cod_depositor_comments
;
The following automatic conversions were performed:

'_refine_ls_weighting_scheme' value 'calc
w=1/[\s^2^(Fo^2^)+(0.0488P)^2^+0.0000P] where P=(Fo^2^+2Fc^2^)/3' was
changed to 'calc'. New tag '_refine_ls_weighting_details' was
created. The value of the new tag was set to
'w=1/[\s^2^(Fo^2^)+(0.0488P)^2^+0.0000P] where P=(Fo^2^+2Fc^2^)/3'.

Automatic conversion script
Id: cif_fix_values 3143 2015-03-26 13:38:13Z robertas 
;
_cod_original_cell_volume 2217.7(4)
_cod_database_code 4321696

loop_
_symmetry_equiv_pos_as_xyz
'x, y, z'
'-x, -y, -z'

loop_
_atom_site_label
_atom_site_type_symbol
_atom_site_fract_x
_atom_site_fract_y
_atom_site_fract_z
_atom_site_U_iso_or_equiv
_atom_site_adp_type
_atom_site_occupancy
_atom_site_calc_flag
_atom_site_refinement_flags
_atom_site_disorder_assembly
_atom_site_disorder_group
Gd Gd 0.342092(7) 0.449524(7) 0.112348(8) 0.02470(4) Uani 1 d . . .
Cu1 Cu 0.26063(2) 0.27275(2) 0.24048(3) 0.03328(7) Uani 1 d . . .
O1 O 0.22175(11) 0.40171(11) 0.19975(14) 0.0299(3) Uani 1 d . . .
O2 O 0.15407(12) 0.53924(12) 0.06288(15) 0.0346(4) Uani 1 d . . .
C1 C 0.12953(16) 0.45796(16) 0.21645(19) 0.0284(4) Uani 1 d . . .
C2 C 0.09068(17) 0.53449(16) 0.1442(2) 0.0310(4) Uani 1 d . . .
C3 C -0.00303(18) 0.59801(18) 0.1549(2) 0.0400(5) Uani 1 d . . .
H3 H -0.0279 0.6475 0.1051 0.044 Uiso 1 calc R . .
C4 C -0.05985(19) 0.5869(2) 0.2415(3) 0.0457(6) Uani 1 d . . .
H4 H -0.1222 0.6302 0.2507 0.050 Uiso 1 calc R . .
C5 C -0.02417(19) 0.5126(2) 0.3131(2) 0.0425(6) Uani 1 d . . .
H5 H -0.0629 0.5061 0.3704 0.047 Uiso 1 calc R . .
C6 C 0.06971(18) 0.44602(17) 0.3015(2) 0.0333(5) Uani 1 d . . .
C8 C 0.10944(19) 0.59783(19) -0.0350(2) 0.0388(5) Uani 1 d . . .
H8A H 0.1599 0.5958 -0.0855 0.043 Uiso 1 calc R . .
H8B H 0.0813 0.6622 -0.0045 0.043 Uiso 1 calc R . .
H8C H 0.0574 0.5745 -0.0801 0.043 Uiso 1 calc R . .
C7 C 0.09713(18) 0.36520(18) 0.3757(2) 0.0363(5) Uani 1 d . . .
H7 H 0.0569 0.3673 0.4354 0.040 Uiso 1 calc R . .
N1 N 0.17143(15) 0.29297(15) 0.36443(17) 0.0341(4) Uani 1 d . . .
C9 C 0.1993(2) 0.21216(16) 0.4434(2) 0.0404(6) Uani 1 d . . .
C10 C 0.2423(2) 0.12202(16) 0.3630(2) 0.0466(6) Uani 1 d . . .
H10A H 0.2799 0.0702 0.4112 0.051 Uiso 1 calc R . .
H10B H 0.1883 0.1029 0.3139 0.051 Uiso 1 calc R . .
C11 C 0.2808(3) 0.2289(3) 0.5386(3) 0.0558(8) Uani 1 d . . .
H11A H 0.3354 0.2362 0.5013 0.061 Uiso 1 calc R . .
H11B H 0.3046 0.1756 0.5868 0.061 Uiso 1 calc R . .
H11C H 0.2538 0.2854 0.5879 0.061 Uiso 1 calc R . .
C12 C 0.1110(2) 0.1999(2) 0.4996(3) 0.0505(7) Uani 1 d . . .
H12A H 0.0605 0.1896 0.4379 0.056 Uiso 1 calc R . .
H12B H 0.0830 0.2562 0.5488 0.056 Uiso 1 calc R . .
H12C H 0.1339 0.1463 0.5473 0.056 Uiso 1 calc R . .
N2 N 0.30814(17) 0.14456(15) 0.28778(19) 0.0416(5) Uani 1 d . . .
C13 C 0.3882(2) 0.09254(18) 0.2472(3) 0.0424(6) Uani 1 d . . .
C14 C 0.43643(19) 0.14351(17) 0.1767(2) 0.0378(5) Uani 1 d . . .
C15 C 0.4330(3) -0.0099(2) 0.2655(4) 0.0694(10) Uani 1 d . . .
H15A H 0.3924 -0.0304 0.3128 0.076 Uiso 1 calc R . .
H15B H 0.4996 -0.0197 0.3059 0.076 Uiso 1 calc R . .
H15C H 0.4362 -0.0459 0.1897 0.076 Uiso 1 calc R . .
C16 C 0.5324(2) 0.0981(2) 0.1241(3) 0.0592(8) Uani 1 d . . .
H16A H 0.5491 0.1437 0.0825 0.065 Uiso 1 calc R . .
H16B H 0.5251 0.0455 0.0694 0.065 Uiso 1 calc R . .
H16C H 0.5850 0.0756 0.1864 0.065 Uiso 1 calc R . .
N3 N 0.38811(15) 0.23237(14) 0.16859(17) 0.0328(4) Uani 1 d . . .
O3 O 0.42563(13) 0.28690(12) 0.11416(15) 0.0365(4) Uani 1 d . . .
Cu2 Cu 0.26549(2) 0.700791(19) 0.20899(2) 0.03283(7) Uani 1 d . . .
O4 O 0.29674(12) 0.57589(11) 0.26083(13) 0.0300(3) Uani 1 d . . .
O5 O 0.40757(13) 0.41609(12) 0.33495(14) 0.0368(4) Uani 1 d . . .
C17 C 0.29027(17) 0.56294(16) 0.37405(19) 0.0285(4) Uani 1 d . . .
C18 C 0.34936(17) 0.47530(17) 0.4172(2) 0.0317(5) Uani 1 d . . .
C19 C 0.3473(2) 0.45246(19) 0.5307(2) 0.0414(6) Uani 1 d . . .
H19 H 0.3879 0.3947 0.5569 0.046 Uiso 1 calc R . .
C20 C 0.2839(2) 0.5166(2) 0.6070(2) 0.0478(6) Uani 1 d . . .
H20 H 0.2808 0.5010 0.6834 0.053 Uiso 1 calc R . .
C21 C 0.2260(2) 0.6030(2) 0.5676(2) 0.0426(6) Uani 1 d . . .
H21 H 0.1838 0.6455 0.6180 0.047 Uiso 1 calc R . .
C22 C 0.22989(19) 0.62796(17) 0.4526(2) 0.0344(5) Uani 1 d . . .
C24 C 0.4980(2) 0.3499(2) 0.3805(3) 0.0475(6) Uani 1 d . . .
H24A H 0.5318 0.3129 0.3154 0.052 Uiso 1 calc R . .
H24B H 0.4822 0.3085 0.4297 0.052 Uiso 1 calc R . .
H24C H 0.5409 0.3837 0.4269 0.052 Uiso 1 calc R . .
C23 C 0.17137(18) 0.72407(17) 0.4235(2) 0.0349(5) Uani 1 d . . .
H23 H 0.1276 0.7599 0.4772 0.038 Uiso 1 calc R . .
N4 N 0.17617(15) 0.76185(14) 0.33055(18) 0.0335(4) Uani 1 d . . .
C25 C 0.11257(19) 0.85876(17) 0.3016(2) 0.0371(5) Uani 1 d . . .
C26 C 0.1785(2) 0.89988(18) 0.2366(3) 0.0446(6) Uani 1 d . . .
H26A H 0.1375 0.9550 0.1960 0.049 Uiso 1 calc R . .
H26B H 0.2286 0.9190 0.2931 0.049 Uiso 1 calc R . .
C27 C 0.0802(2) 0.92444(19) 0.4100(3) 0.0486(7) Uani 1 d . . .
H27A H 0.1385 0.9305 0.4615 0.054 Uiso 1 calc R . .
H27B H 0.0402 0.8986 0.4520 0.054 Uiso 1 calc R . .
H27C H 0.0413 0.9858 0.3853 0.054 Uiso 1 calc R . .
C28 C 0.0227(2) 0.8473(2) 0.2186(3) 0.0529(7) Uani 1 d . . .
H28A H 0.0449 0.8054 0.1507 0.058 Uiso 1 calc R . .
H28B H -0.0166 0.9082 0.1927 0.058 Uiso 1 calc R . .
H28C H -0.0176 0.8211 0.2597 0.058 Uiso 1 calc R . .
N5 N 0.22677(18) 0.82502(14) 0.1509(2) 0.0422(5) Uani 1 d . . .
C29 C 0.24058(18) 0.83086(17) 0.0444(2) 0.0341(5) Uani 1 d . . .
C30 C 0.28674(17) 0.73754(17) -0.0204(2) 0.0315(5) Uani 1 d . . .
C31 C 0.2146(3) 0.9216(2) -0.0148(3) 0.0536(7) Uani 1 d . . .
H31A H 0.1859 0.9738 0.0400 0.059 Uiso 1 calc R . .
H31B H 0.1668 0.9194 -0.0833 0.059 Uiso 1 calc R . .
H31C H 0.2742 0.9302 -0.0394 0.059 Uiso 1 calc R . .
C32 C 0.3081(2) 0.7280(2) -0.1464(2) 0.0438(6) Uani 1 d . . .
H32A H 0.3375 0.6622 -0.1700 0.048 Uiso 1 calc R . .
H32B H 0.3538 0.7637 -0.1545 0.048 Uiso 1 calc R . .
H32C H 0.2466 0.7518 -0.1962 0.048 Uiso 1 calc R . .
N6 N 0.30335(14) 0.66592(13) 0.04426(16) 0.0291(4) Uani 1 d . . .
O6 O 0.34225(12) 0.57740(11) -0.00165(14) 0.0315(3) Uani 1 d . . .
O7 O 0.43109(17) 0.38308(14) -0.07480(18) 0.0498(5) Uani 1 d . . .
O8 O 0.28082(17) 0.3737(2) -0.0763(2) 0.0696(7) Uani 1 d . . .
N7 N 0.3626(2) 0.3473(2) -0.1216(2) 0.0627(8) Uani 1 d . . .
O9 O 0.3774(2) 0.2866(3) -0.2046(3) 0.0977(13) Uani 1 d . . .
O10 O 0.50882(13) 0.46897(15) 0.15698(17) 0.0403(4) Uani 1 d . . .
H101 H 0.561(2) 0.4438(18) 0.109(3) 0.071(11) Uiso 1 d . . .
H102 H 0.500(2) 0.5275(17) 0.184(2) 0.059(10) Uiso 1 d . . .
O11 O 0.1450(2) 0.2365(2) 0.0862(2) 0.0639(6) Uani 1 d . . .
H111 H 0.177(3) 0.1965(19) 0.035(3) 0.079(14) Uiso 1 d . . .
H112 H 0.101(3) 0.2126(18) 0.103(3) 0.070(13) Uiso 1 d . . .
O12 O 0.4276(2) 0.7067(3) 0.2921(3) 0.0757(8) Uani 1 d . . .
H121 H 0.471(3) 0.712(2) 0.252(2) 0.088(14) Uiso 1 d . . .
H122 H 0.420(3) 0.762(2) 0.324(3) 0.091(15) Uiso 1 d . . .
N8 N -0.0384(2) 0.1708(2) 0.2200(3) 0.0589(7) Uani 1 d . . .
O13 O -0.0792(2) 0.1375(3) 0.2876(3) 0.0956(10) Uani 1 d . . .
O14 O -0.0484(3) 0.2549(2) 0.2259(3) 0.0944(10) Uani 1 d . . .
O15 O 0.0171(3) 0.1192(3) 0.1513(4) 0.1295(15) Uani 1 d . . .
N9 N 0.3841(3) 0.8803(3) 0.5315(3) 0.0801(10) Uani 1 d . . .
O16 O 0.3600(3) 0.9607(3) 0.5803(4) 0.1123(12) Uani 1 d . . .
O17 O 0.4607(3) 0.8471(3) 0.4825(3) 0.1147(12) Uani 1 d . . .
O18 O 0.3309(3) 0.8292(4) 0.5384(5) 0.1439(19) Uani 1 d . . .
O19 O 0.2000(3) 1.0038(3) 0.7147(3) 0.0884(9) Uani 1 d . . .
H191 H 0.238(3) 0.969(3) 0.661(3) 0.093(18) Uiso 1 d . . .
H192 H 0.153(3) 0.971(2) 0.704(3) 0.105(19) Uiso 1 d . . .
O20 O 0.2489(3) 0.1359(3) -0.1087(3) 0.1194(14) Uani 1 d . . .
H201 H 0.197(2) 0.1828(19) -0.140(3) 0.10(2) Uiso 1 d . . .
H202 H 0.299(2) 0.158(2) -0.136(3) 0.11(2) Uiso 1 d . . .

loop_
_atom_site_aniso_label
_atom_site_aniso_U_11
_atom_site_aniso_U_22
_atom_site_aniso_U_33
_atom_site_aniso_U_23
_atom_site_aniso_U_13
_atom_site_aniso_U_12
Gd 0.02442(6) 0.02444(6) 0.02581(6) 0.00138(4) 0.00600(4) -0.00650(4)
Cu1 0.03585(15) 0.02759(14) 0.03823(15) 0.00692(11) 0.01187(12) -0.00676(11)
O1 0.0253(7) 0.0274(8) 0.0379(8) 0.0062(6) 0.0083(6) -0.0055(6)
O2 0.0282(8) 0.0385(9) 0.0363(8) 0.0137(7) 0.0031(6) -0.0046(7)
C1 0.0269(10) 0.0293(11) 0.0300(10) -0.0026(8) 0.0056(8) -0.0101(8)
C2 0.0278(10) 0.0316(11) 0.0343(11) 0.0000(9) 0.0027(9) -0.0104(9)
C3 0.0313(12) 0.0351(13) 0.0493(14) 0.0012(11) 0.0012(10) -0.0047(10)
C4 0.0277(12) 0.0487(15) 0.0541(16) -0.0017(12) 0.0086(11) -0.0009(11)
C5 0.0351(13) 0.0499(15) 0.0446(14) -0.0051(11) 0.0171(11) -0.0126(11)
C6 0.0320(11) 0.0372(12) 0.0323(11) -0.0021(9) 0.0080(9) -0.0118(10)
C8 0.0390(13) 0.0433(14) 0.0353(12) 0.0146(10) -0.0077(10) -0.0143(11)
C7 0.0373(12) 0.0449(14) 0.0311(11) 0.0000(10) 0.0102(9) -0.0167(11)
N1 0.0389(11) 0.0377(11) 0.0307(9) 0.0047(8) 0.0063(8) -0.0166(9)
C9 0.0512(15) 0.0443(14) 0.0332(12) 0.0122(10) 0.0033(11) -0.0223(12)
C10 0.0601(17) 0.0385(14) 0.0485(15) 0.0115(12) 0.0095(13) -0.0208(13)
C11 0.0641(19) 0.067(2) 0.0423(15) 0.0137(14) -0.0081(13) -0.0304(16)
C12 0.0605(18) 0.0611(18) 0.0424(14) 0.0138(13) 0.0119(13) -0.0301(15)
N2 0.0530(13) 0.0306(11) 0.0441(12) 0.0088(9) 0.0111(10) -0.0117(9)
C13 0.0465(14) 0.0307(12) 0.0517(15) 0.0072(11) 0.0041(12) -0.0127(11)
C14 0.0367(12) 0.0298(12) 0.0446(13) 0.0031(10) 0.0056(10) -0.0050(10)
C15 0.068(2) 0.0359(16) 0.104(3) 0.0207(17) 0.018(2) -0.0051(15)
C16 0.0515(17) 0.0362(15) 0.087(2) 0.0055(15) 0.0305(17) 0.0022(12)
N3 0.0362(10) 0.0287(10) 0.0342(10) 0.0039(8) 0.0067(8) -0.0082(8)
O3 0.0379(9) 0.0295(8) 0.0432(9) 0.0047(7) 0.0137(7) -0.0064(7)
Cu2 0.04273(16) 0.02482(14) 0.03083(14) 0.00130(11) 0.01394(12) -0.00530(11)
O4 0.0360(8) 0.0286(8) 0.0249(7) 0.0008(6) 0.0085(6) -0.0063(6)
O5 0.0365(9) 0.0383(9) 0.0296(8) 0.0028(7) 0.0050(7) -0.0006(7)
C17 0.0313(11) 0.0314(11) 0.0237(10) 0.0028(8) 0.0039(8) -0.0094(9)
C18 0.0332(11) 0.0341(12) 0.0273(10) -0.0002(9) 0.0041(9) -0.0091(9)
C19 0.0508(15) 0.0415(14) 0.0308(12) 0.0083(10) 0.0037(10) -0.0094(11)
C20 0.0625(18) 0.0546(17) 0.0282(12) 0.0045(11) 0.0111(11) -0.0163(14)
C21 0.0522(15) 0.0483(15) 0.0272(11) -0.0038(10) 0.0146(11) -0.0117(12)
C22 0.0385(12) 0.0335(12) 0.0304(11) -0.0003(9) 0.0086(9) -0.0077(10)
C24 0.0384(14) 0.0484(16) 0.0473(15) 0.0085(12) 0.0007(11) 0.0008(12)
C23 0.0364(12) 0.0335(12) 0.0335(11) -0.0037(9) 0.0135(9) -0.0059(10)
N4 0.0348(10) 0.0279(10) 0.0359(10) -0.0031(8) 0.0111(8) -0.0048(8)
C25 0.0432(13) 0.0265(11) 0.0395(12) -0.0033(9) 0.0139(10) -0.0046(10)
C26 0.0592(17) 0.0276(12) 0.0468(14) -0.0015(10) 0.0187(13) -0.0078(11)
C27 0.0574(17) 0.0346(14) 0.0487(15) -0.0090(11) 0.0202(13) -0.0029(12)
C28 0.0458(16) 0.0443(16) 0.0615(18) -0.0011(13) 0.0025(13) -0.0047(12)
N5 0.0563(13) 0.0261(10) 0.0441(12) 0.0026(9) 0.0200(10) -0.0051(9)
C29 0.0352(12) 0.0310(12) 0.0375(12) 0.0073(9) 0.0060(9) -0.0088(9)
C30 0.0287(11) 0.0338(12) 0.0332(11) 0.0059(9) 0.0054(9) -0.0085(9)
C31 0.072(2) 0.0349(14) 0.0509(16) 0.0109(12) 0.0157(14) -0.0037(13)
C32 0.0517(15) 0.0425(14) 0.0356(13) 0.0104(11) 0.0115(11) -0.0050(12)
N6 0.0283(9) 0.0304(9) 0.0285(9) 0.0020(7) 0.0070(7) -0.0066(7)
O6 0.0331(8) 0.0285(8) 0.0326(8) 0.0024(6) 0.0103(6) -0.0053(6)
O7 0.0640(13) 0.0473(11) 0.0445(11) -0.0040(9) 0.0227(10) -0.0211(10)
O8 0.0441(12) 0.0924(19) 0.0565(13) -0.0209(12) -0.0076(10) -0.0103(12)
N7 0.0582(16) 0.078(2) 0.0361(12) -0.0155(12) 0.0030(11) -0.0027(14)
O9 0.091(2) 0.111(3) 0.0722(18) -0.053(2) 0.0076(16) -0.022(2)
O10 0.0314(9) 0.0460(11) 0.0470(10) 0.0098(9) 0.0062(8) -0.0131(8)
O11 0.0653(15) 0.0768(17) 0.0564(14) -0.0066(12) 0.0070(12) -0.0343(14)
O12 0.0647(17) 0.103(2) 0.0715(18) 0.0086(16) -0.0040(13) -0.0458(17)
N8 0.0442(14) 0.0669(19) 0.0649(17) 0.0176(14) -0.0068(12) -0.0156(13)
O13 0.095(2) 0.115(3) 0.098(2) 0.0520(19) -0.0174(17) -0.058(2)
O14 0.108(2) 0.074(2) 0.108(2) 0.0340(17) -0.0025(19) -0.0318(17)
O15 0.117(3) 0.121(3) 0.138(3) -0.024(3) 0.041(3) -0.014(3)
N9 0.088(3) 0.071(2) 0.064(2) 0.0188(17) -0.0072(19) 0.003(2)
O16 0.150(3) 0.082(2) 0.115(3) -0.003(2) 0.053(3) -0.033(2)
O17 0.128(3) 0.104(3) 0.108(3) 0.025(2) 0.035(2) -0.010(2)
O18 0.080(2) 0.146(4) 0.179(4) -0.046(3) -0.013(3) -0.024(3)
O19 0.095(2) 0.097(2) 0.0711(19) -0.0127(16) 0.0165(17) -0.026(2)
O20 0.113(3) 0.145(4) 0.089(3) -0.046(2) 0.019(2) -0.036(3)

loop_
_atom_type_symbol
_atom_type_description
_atom_type_scat_dispersion_real
_atom_type_scat_dispersion_imag
_atom_type_scat_source
C C 0.0033 0.0016 'International Tables Vol C Tables 4.2.6.8 and 6.1.1.4'
H H 0.0000 0.0000 'International Tables Vol C Tables 4.2.6.8 and 6.1.1.4'
N N 0.0061 0.0033 'International Tables Vol C Tables 4.2.6.8 and 6.1.1.4'
O O 0.0106 0.0060 'International Tables Vol C Tables 4.2.6.8 and 6.1.1.4'
Cu Cu 0.3201 1.2651 'International Tables Vol C Tables 4.2.6.8 and 6.1.1.4'
Gd Gd -0.1653 3.9035 'International Tables Vol C Tables 4.2.6.8 and 6.1.1.4'

loop_
_geom_angle_atom_site_label_1
_geom_angle_atom_site_label_2
_geom_angle_atom_site_label_3
_geom_angle
_geom_angle_site_symmetry_1
_geom_angle_site_symmetry_3
_geom_angle_publ_flag
O3 Gd O1 81.73(5) . . ?
O3 Gd O4 134.87(6) . . ?
O1 Gd O4 79.47(5) . . ?
O3 Gd O6 136.01(5) . . ?
O1 Gd O6 136.74(5) . . ?
O4 Gd O6 82.02(5) . . ?
O3 Gd O10 84.37(7) . . ?
O1 Gd O10 140.93(6) . . ?
O4 Gd O10 85.07(6) . . ?
O6 Gd O10 74.81(6) . . ?
O3 Gd O8 73.63(8) . . ?
O1 Gd O8 85.81(8) . . ?
O4 Gd O8 144.16(7) . . ?
O6 Gd O8 86.91(8) . . ?
O10 Gd O8 124.60(8) . . ?
O3 Gd O7 67.19(6) . . ?
O1 Gd O7 131.07(6) . . ?
O4 Gd O7 148.55(6) . . ?
O6 Gd O7 69.99(6) . . ?
O10 Gd O7 74.23(7) . . ?
O8 Gd O7 50.41(8) . . ?
O3 Gd O2 131.40(6) . . ?
O1 Gd O2 62.15(5) . . ?
O4 Gd O2 71.80(6) . . ?
O6 Gd O2 75.00(5) . . ?
O10 Gd O2 144.04(6) . . ?
O8 Gd O2 72.42(7) . . ?
O7 Gd O2 112.57(6) . . ?
O3 Gd O5 73.31(6) . . ?
O1 Gd O5 70.64(6) . . ?
O4 Gd O5 61.81(5) . . ?
O6 Gd O5 130.97(6) . . ?
O10 Gd O5 70.42(6) . . ?
O8 Gd O5 141.61(8) . . ?
O7 Gd O5 128.65(6) . . ?
O2 Gd O5 118.02(5) . . ?
O1 Cu1 N2 175.95(9) . . ?
O1 Cu1 N1 96.17(8) . . ?
N2 Cu1 N1 84.65(9) . . ?
O1 Cu1 N3 96.83(7) . . ?
N2 Cu1 N3 81.16(8) . . ?
N1 Cu1 N3 157.45(9) . . ?
O1 Cu1 O11 90.44(9) . . ?
N2 Cu1 O11 93.44(10) . . ?
N1 Cu1 O11 94.96(9) . . ?
N3 Cu1 O11 103.27(9) . . ?
C1 O1 Cu1 119.98(13) . . ?
C1 O1 Gd 123.95(13) . . ?
Cu1 O1 Gd 116.01(7) . . ?
C2 O2 C8 116.61(18) . . ?
C2 O2 Gd 115.69(13) . . ?
C8 O2 Gd 127.58(14) . . ?
O1 C1 C2 116.82(19) . . ?
O1 C1 C6 124.9(2) . . ?
C2 C1 C6 118.3(2) . . ?
C3 C2 O2 124.3(2) . . ?
C3 C2 C1 121.8(2) . . ?
O2 C2 C1 113.92(19) . . ?
C2 C3 C4 119.2(2) . . ?
C2 C3 H3 120.4 . . ?
C4 C3 H3 120.4 . . ?
C5 C4 C3 120.3(2) . . ?
C5 C4 H4 119.8 . . ?
C3 C4 H4 119.8 . . ?
C4 C5 C6 121.3(2) . . ?
C4 C5 H5 119.4 . . ?
C6 C5 H5 119.4 . . ?
C5 C6 C1 119.0(2) . . ?
C5 C6 C7 116.8(2) . . ?
C1 C6 C7 124.1(2) . . ?
O2 C8 H8A 109.5 . . ?
O2 C8 H8B 109.5 . . ?
H8A C8 H8B 109.5 . . ?
O2 C8 H8C 109.5 . . ?
H8A C8 H8C 109.5 . . ?
H8B C8 H8C 109.5 . . ?
N1 C7 C6 124.6(2) . . ?
N1 C7 H7 117.7 . . ?
C6 C7 H7 117.7 . . ?
C7 N1 C9 123.6(2) . . ?
C7 N1 Cu1 123.80(17) . . ?
C9 N1 Cu1 112.59(15) . . ?
N1 C9 C11 107.2(2) . . ?
N1 C9 C12 114.0(2) . . ?
C11 C9 C12 111.0(2) . . ?
N1 C9 C10 105.72(19) . . ?
C11 C9 C10 109.8(2) . . ?
C12 C9 C10 108.9(2) . . ?
N2 C10 C9 107.59(19) . . ?
N2 C10 H10A 110.2 . . ?
C9 C10 H10A 110.2 . . ?
N2 C10 H10B 110.2 . . ?
C9 C10 H10B 110.2 . . ?
H10A C10 H10B 108.5 . . ?
C9 C11 H11A 109.5 . . ?
C9 C11 H11B 109.5 . . ?
H11A C11 H11B 109.5 . . ?
C9 C11 H11C 109.5 . . ?
H11A C11 H11C 109.5 . . ?
H11B C11 H11C 109.5 . . ?
C9 C12 H12A 109.5 . . ?
C9 C12 H12B 109.5 . . ?
H12A C12 H12B 109.5 . . ?
C9 C12 H12C 109.5 . . ?
H12A C12 H12C 109.5 . . ?
H12B C12 H12C 109.5 . . ?
C13 N2 C10 130.3(2) . . ?
C13 N2 Cu1 116.49(17) . . ?
C10 N2 Cu1 113.16(16) . . ?
N2 C13 C15 124.9(3) . . ?
N2 C13 C14 114.1(2) . . ?
C15 C13 C14 121.0(3) . . ?
N3 C14 C16 122.8(2) . . ?
N3 C14 C13 113.5(2) . . ?
C16 C14 C13 123.7(2) . . ?
C13 C15 H15A 109.5 . . ?
C13 C15 H15B 109.5 . . ?
H15A C15 H15B 109.5 . . ?
C13 C15 H15C 109.5 . . ?
H15A C15 H15C 109.5 . . ?
H15B C15 H15C 109.5 . . ?
C14 C16 H16A 109.5 . . ?
C14 C16 H16B 109.5 . . ?
H16A C16 H16B 109.5 . . ?
C14 C16 H16C 109.5 . . ?
H16A C16 H16C 109.5 . . ?
H16B C16 H16C 109.5 . . ?
C14 N3 O3 119.6(2) . . ?
C14 N3 Cu1 114.37(17) . . ?
O3 N3 Cu1 125.99(15) . . ?
N3 O3 Gd 118.80(13) . . ?
O4 Cu2 N5 176.40(9) . . ?
O4 Cu2 N4 95.66(7) . . ?
N5 Cu2 N4 84.13(9) . . ?
O4 Cu2 N6 98.35(7) . . ?
N5 Cu2 N6 80.64(8) . . ?
N4 Cu2 N6 155.60(8) . . ?
O4 Cu2 O12 88.43(10) . . ?
N5 Cu2 O12 95.08(12) . . ?
N4 Cu2 O12 105.82(11) . . ?
N6 Cu2 O12 94.47(10) . . ?
C17 O4 Cu2 120.57(13) . . ?
C17 O4 Gd 123.59(13) . . ?
Cu2 O4 Gd 115.82(7) . . ?
C18 O5 C24 117.05(19) . . ?
C18 O5 Gd 114.58(13) . . ?
C24 O5 Gd 128.21(15) . . ?
O4 C17 C22 125.9(2) . . ?
O4 C17 C18 116.56(19) . . ?
C22 C17 C18 117.6(2) . . ?
C19 C18 O5 124.0(2) . . ?
C19 C18 C17 122.1(2) . . ?
O5 C18 C17 113.85(19) . . ?
C18 C19 C20 119.8(2) . . ?
C18 C19 H19 120.1 . . ?
C20 C19 H19 120.1 . . ?
C21 C20 C19 119.3(2) . . ?
C21 C20 H20 120.4 . . ?
C19 C20 H20 120.3 . . ?
C20 C21 C22 121.2(2) . . ?
C20 C21 H21 119.4 . . ?
C22 C21 H21 119.4 . . ?
C17 C22 C21 120.0(2) . . ?
C17 C22 C23 123.5(2) . . ?
C21 C22 C23 116.5(2) . . ?
O5 C24 H24A 109.5 . . ?
O5 C24 H24B 109.5 . . ?
H24A C24 H24B 109.5 . . ?
O5 C24 H24C 109.5 . . ?
H24A C24 H24C 109.5 . . ?
H24B C24 H24C 109.5 . . ?
N4 C23 C22 124.6(2) . . ?
N4 C23 H23 117.7 . . ?
C22 C23 H23 117.7 . . ?
C23 N4 C25 123.1(2) . . ?
C23 N4 Cu2 124.39(17) . . ?
C25 N4 Cu2 112.51(15) . . ?
N4 C25 C28 107.6(2) . . ?
N4 C25 C27 113.8(2) . . ?
C28 C25 C27 110.9(2) . . ?
N4 C25 C26 105.32(19) . . ?
C28 C25 C26 110.1(2) . . ?
C27 C25 C26 108.9(2) . . ?
N5 C26 C25 106.9(2) . . ?
N5 C26 H26A 110.3 . . ?
C25 C26 H26A 110.3 . . ?
N5 C26 H26B 110.3 . . ?
C25 C26 H26B 110.3 . . ?
H26A C26 H26B 108.6 . . ?
C25 C27 H27A 109.5 . . ?
C25 C27 H27B 109.5 . . ?
H27A C27 H27B 109.5 . . ?
C25 C27 H27C 109.5 . . ?
H27A C27 H27C 109.5 . . ?
H27B C27 H27C 109.5 . . ?
C25 C28 H28A 109.5 . . ?
C25 C28 H28B 109.5 . . ?
H28A C28 H28B 109.5 . . ?
C25 C28 H28C 109.5 . . ?
H28A C28 H28C 109.5 . . ?
H28B C28 H28C 109.5 . . ?
C29 N5 C26 129.1(2) . . ?
C29 N5 Cu2 117.46(17) . . ?
C26 N5 Cu2 113.31(17) . . ?
N5 C29 C31 124.4(2) . . ?
N5 C29 C30 114.4(2) . . ?
C31 C29 C30 121.2(2) . . ?
N6 C30 C32 123.8(2) . . ?
N6 C30 C29 112.9(2) . . ?
C32 C30 C29 123.3(2) . . ?
C29 C31 H31A 109.5 . . ?
C29 C31 H31B 109.5 . . ?
H31A C31 H31B 109.5 . . ?
C29 C31 H31C 109.5 . . ?
H31A C31 H31C 109.5 . . ?
H31B C31 H31C 109.5 . . ?
C30 C32 H32A 109.5 . . ?
C30 C32 H32B 109.5 . . ?
H32A C32 H32B 109.5 . . ?
C30 C32 H32C 109.5 . . ?
H32A C32 H32C 109.5 . . ?
H32B C32 H32C 109.5 . . ?
C30 N6 O6 120.24(18) . . ?
C30 N6 Cu2 114.59(16) . . ?
O6 N6 Cu2 125.17(14) . . ?
N6 O6 Gd 117.30(12) . . ?
N7 O7 Gd 93.03(16) . . ?
N7 O8 Gd 97.21(17) . . ?
O9 N7 O8 122.0(3) . . ?
O9 N7 O7 120.6(3) . . ?
O8 N7 O7 117.3(2) . . ?
Gd O10 H101 124(3) . . ?
Gd O10 H102 106(2) . . ?
H101 O10 H102 116(3) . . ?
Cu1 O11 H111 109(2) . . ?
Cu1 O11 H112 119(2) . . ?
H111 O11 H112 105(3) . . ?
Cu2 O12 H121 123(3) . . ?
Cu2 O12 H122 106(2) . . ?
H121 O12 H122 91(4) . . ?
O14 N8 O15 118.7(4) . . ?
O14 N8 O13 120.2(4) . . ?
O15 N8 O13 121.0(4) . . ?
O18 N9 O16 117.5(5) . . ?
O18 N9 O17 118.6(5) . . ?
O16 N9 O17 123.8(5) . . ?
H191 O19 H192 97(4) . . ?
H201 O20 H202 94(3) . . ?

loop_
_geom_bond_atom_site_label_1
_geom_bond_atom_site_label_2
_geom_bond_distance
_geom_bond_site_symmetry_2
_geom_bond_publ_flag
Gd O3 2.3423(16) . ?
Gd O1 2.3706(15) . ?
Gd O4 2.3722(15) . ?
Gd O6 2.4029(16) . ?
Gd O10 2.4162(18) . ?
Gd O8 2.476(2) . ?
Gd O7 2.5620(19) . ?
Gd O2 2.5936(16) . ?
Gd O5 2.6199(16) . ?
Cu1 O1 1.9105(15) . ?
Cu1 N2 1.923(2) . ?
Cu1 N1 1.946(2) . ?
Cu1 N3 1.966(2) . ?
Cu1 O11 2.351(2) . ?
O1 C1 1.340(3) . ?
O2 C2 1.383(3) . ?
O2 C8 1.443(3) . ?
C1 C2 1.403(3) . ?
C1 C6 1.416(3) . ?
C2 C3 1.383(3) . ?
C3 C4 1.395(4) . ?
C3 H3 0.9300 . ?
C4 C5 1.371(4) . ?
C4 H4 0.9300 . ?
C5 C6 1.404(3) . ?
C5 H5 0.9300 . ?
C6 C7 1.464(3) . ?
C8 H8A 0.9600 . ?
C8 H8B 0.9600 . ?
C8 H8C 0.9600 . ?
C7 N1 1.261(3) . ?
C7 H7 0.9300 . ?
N1 C9 1.499(3) . ?
C9 C11 1.521(4) . ?
C9 C12 1.528(4) . ?
C9 C10 1.542(3) . ?
C10 N2 1.463(3) . ?
C10 H10A 0.9700 . ?
C10 H10B 0.9700 . ?
C11 H11A 0.9600 . ?
C11 H11B 0.9600 . ?
C11 H11C 0.9600 . ?
C12 H12A 0.9600 . ?
C12 H12B 0.9600 . ?
C12 H12C 0.9600 . ?
N2 C13 1.270(3) . ?
C13 C15 1.483(4) . ?
C13 C14 1.496(4) . ?
C14 N3 1.294(3) . ?
C14 C16 1.487(4) . ?
C15 H15A 0.9600 . ?
C15 H15B 0.9600 . ?
C15 H15C 0.9600 . ?
C16 H16A 0.9600 . ?
C16 H16B 0.9600 . ?
C16 H16C 0.9600 . ?
N3 O3 1.322(2) . ?
Cu2 O4 1.9056(16) . ?
Cu2 N5 1.917(2) . ?
Cu2 N4 1.9515(19) . ?
Cu2 N6 1.9845(18) . ?
Cu2 O12 2.363(3) . ?
O4 C17 1.339(3) . ?
O5 C18 1.381(3) . ?
O5 C24 1.428(3) . ?
C17 C22 1.403(3) . ?
C17 C18 1.415(3) . ?
C18 C19 1.373(3) . ?
C19 C20 1.403(4) . ?
C19 H19 0.9300 . ?
C20 C21 1.381(4) . ?
C20 H20 0.9300 . ?
C21 C22 1.407(3) . ?
C21 H21 0.9300 . ?
C22 C23 1.463(3) . ?
C24 H24A 0.9600 . ?
C24 H24B 0.9600 . ?
C24 H24C 0.9600 . ?
C23 N4 1.265(3) . ?
C23 H23 0.9300 . ?
N4 C25 1.492(3) . ?
C25 C28 1.509(4) . ?
C25 C27 1.514(3) . ?
C25 C26 1.540(4) . ?
C26 N5 1.458(3) . ?
C26 H26A 0.9700 . ?
C26 H26B 0.9700 . ?
C27 H27A 0.9600 . ?
C27 H27B 0.9600 . ?
C27 H27C 0.9600 . ?
C28 H28A 0.9600 . ?
C28 H28B 0.9600 . ?
C28 H28C 0.9600 . ?
N5 C29 1.266(3) . ?
C29 C31 1.492(3) . ?
C29 C30 1.496(3) . ?
C30 N6 1.300(3) . ?
C30 C32 1.484(3) . ?
C31 H31A 0.9600 . ?
C31 H31B 0.9600 . ?
C31 H31C 0.9600 . ?
C32 H32A 0.9600 . ?
C32 H32B 0.9600 . ?
C32 H32C 0.9600 . ?
N6 O6 1.336(2) . ?
O7 N7 1.258(4) . ?
O8 N7 1.256(4) . ?
N7 O9 1.222(3) . ?
O10 H101 0.93(3) . ?
O10 H102 0.86(2) . ?
O11 H111 0.85(3) . ?
O11 H112 0.84(4) . ?
O12 H121 0.84(4) . ?
O12 H122 0.84(3) . ?
N8 O14 1.203(4) . ?
N8 O15 1.215(4) . ?
N8 O13 1.232(4) . ?
N9 O18 1.220(6) . ?
N9 O16 1.224(5) . ?
N9 O17 1.222(5) . ?
O19 H191 0.89(4) . ?
O19 H192 0.91(4) . ?
O20 H201 0.91(3) . ?
O20 H202 0.95(4) . ?

loop_
_geom_hbond_atom_site_label_D
_geom_hbond_atom_site_label_H
_geom_hbond_atom_site_label_A
_geom_hbond_distance_DH
_geom_hbond_distance_HA
_geom_hbond_distance_DA
_geom_hbond_angle_DHA
_geom_hbond_site_symmetry_A
O10 H101 O6 0.93(3) 1.88(3) 2.794(2) 166(3) 2_665
O10 H102 O7 0.86(2) 2.37(3) 2.842(3) 115(3) 2_665
O11 H111 O20 0.85(3) 2.02(3) 2.844(5) 163(3) .
O11 H112 O15 0.84(4) 2.21(4) 3.033(5) 166(3) .
O12 H121 O9 0.84(4) 2.26(4) 3.058(5) 160(3) 2_665
O12 H122 O17 0.84(3) 2.19(3) 2.915(5) 145(3) .
O19 H191 O16 0.89(4) 2.01(5) 2.761(5) 142(4) .
O19 H192 O13 0.91(4) 2.16(4) 3.043(5) 161(3) 2_566
